data_6000738
loop_
_publ_author_name
'Gobichon, A. E.'
'Auffredic, J. P.'
'Louer, D.'

_publ_section_title
;
 Potassium lanthanum nitrate system: Phase equilibria and thermal and
 structural properties
;
_journal_name_full 'Journal of Solid State Chemistry'
_journal_page_first 68
_journal_page_last 80
_journal_paper_doi 10.1006/jssc.1998.8119
_journal_volume 144
_journal_year 1999
_chemical_formula_sum 'K3 La2 N9 O27'
_space_group_name_H-M_alt 'P 41 3 2'
_cell_angle_alpha 90.000
_cell_angle_beta 90.000
_cell_angle_gamma 90.000
_cell_length_a 13.6607
_cell_length_b 13.6607
_cell_length_c 13.6607
_cell_volume 2549.29
_cod_duplicate_entry 6000298
_cod_database_code 6000738

loop_
_atom_site_label
_atom_site_fract_x
_atom_site_fract_y
_atom_site_fract_z
? ? ? ?
